data_7247569
loop_
_publ_author_name
'Zhou, Mi'
'Wang, Yujiang'
'Yuan, Guoyuan'
'Ju, Zhanfeng'
'Yuan, Daqiang'

_publ_section_title
;
 Synthesis and characterization of two metallo-hydrogen-bonded organic
 frameworks with diverse structures and properties
;
_journal_issue 44
_journal_name_full CrystEngComm
_journal_page_first 6132
_journal_page_last 6136
_journal_paper_doi 10.1039/D3CE00917C
_journal_volume 25
_journal_year 2023
_chemical_absolute_configuration r,r
_chemical_formula_sum 'C45 H69 Cu3 N6 O19 P'
_chemical_formula_weight 1219.65
_chemical_name_systematic MHOF-PO4-1
_space_group_crystal_system cubic
_space_group_IT_number 210
_space_group_name_Hall 'F 4d 2 3'
_space_group_name_H-M_alt 'F 41 3 2'
_atom_sites_solution_hydrogens mixed
_audit_creation_method SHELXL-2017/1
_audit_update_record
;
2023-08-12 deposited with the CCDC.	2023-10-23 downloaded from the CCDC.
;
_cell_angle_alpha 90
_cell_angle_beta 90
_cell_angle_gamma 90
_cell_formula_units_Z 32
_cell_length_a 37.4254(2)
_cell_length_b 37.4254(2)
_cell_length_c 37.4254(2)
_cell_measurement_reflns_used 6060
_cell_measurement_temperature 100.0(3)
_cell_measurement_theta_max 71.9090
_cell_measurement_theta_min 3.8860
_cell_volume 52420.3(5)
_computing_cell_refinement 'CrysAlisPro 1.171.40.68a (Rigaku OD, 2019)'
_computing_data_collection 'CrysAlisPro 1.171.40.68a (Rigaku OD, 2019)'
_computing_data_reduction 'CrysAlisPro 1.171.40.68a (Rigaku OD, 2019)'
_computing_structure_refinement 'SHELXL-2017/1 (Sheldrick, 2017)'
_computing_structure_solution 'SHELXT 2014/5 (Sheldrick, 2014)'
_diffrn_ambient_temperature 100.0(3)
_diffrn_detector_area_resol_mean 10.5594
_diffrn_measured_fraction_theta_full 0.998
_diffrn_measured_fraction_theta_max 0.985
_diffrn_measurement_device_type 'SuperNova, Dual, Cu at home/near, Atlas'
_diffrn_measurement_method '\w scans'
_diffrn_radiation_type CuK\a
_diffrn_radiation_wavelength 1.54184
_diffrn_reflns_av_R_equivalents 0.0387
_diffrn_reflns_av_unetI/netI 0.0362
_diffrn_reflns_Laue_measured_fraction_full 0.998
_diffrn_reflns_Laue_measured_fraction_max 0.985
_diffrn_reflns_limit_h_max 8
_diffrn_reflns_limit_h_min -42
_diffrn_reflns_limit_k_max 45
_diffrn_reflns_limit_k_min -31
_diffrn_reflns_limit_l_max 42
_diffrn_reflns_limit_l_min -28
_diffrn_reflns_number 15912
_diffrn_reflns_point_group_measured_fraction_full 0.998
_diffrn_reflns_point_group_measured_fraction_max 0.982
_diffrn_reflns_theta_full 67.684
_diffrn_reflns_theta_max 73.031
_diffrn_reflns_theta_min 3.917
_diffrn_source 'micro-focus sealed X-ray tube'
_exptl_absorpt_coefficient_mu 1.904
_exptl_absorpt_correction_T_max 1.00000
_exptl_absorpt_correction_T_min 0.62072
_exptl_absorpt_correction_type multi-scan
_exptl_absorpt_process_details
;
CrysAlisPro 1.171.40.68a (Rigaku Oxford Diffraction, 2019)
Empirical absorption correction using spherical harmonics,
 implemented in SCALE3 ABSPACK scaling algorithm.
;
_exptl_crystal_colour 'dark green'
_exptl_crystal_density_diffrn 1.236
_exptl_crystal_description block
_exptl_crystal_F_000 20320
_exptl_crystal_recrystallization_method 'Re-crystallisation from solvent: H2O/MeOH'
_exptl_crystal_size_max 0.3
_exptl_crystal_size_mid 0.2
_exptl_crystal_size_min 0.2
_refine_diff_density_max 0.823
_refine_diff_density_min -0.276
_refine_diff_density_rms 0.081
_refine_ls_abs_structure_details
;
 Flack x determined using 1206 quotients [(I+)-(I-)]/[(I+)+(I-)]
 (Parsons, Flack and Wagner, Acta Cryst. B69 (2013) 249-259).
;
_refine_ls_abs_structure_Flack 0.025(19)
_refine_ls_extinction_method none
_refine_ls_goodness_of_fit_ref 0.992
_refine_ls_hydrogen_treatment mixed
_refine_ls_matrix_type full
_refine_ls_number_parameters 236
_refine_ls_number_reflns 4330
_refine_ls_number_restraints 157
_refine_ls_restrained_S_all 1.003
_refine_ls_R_factor_all 0.0651
_refine_ls_R_factor_gt 0.0538
_refine_ls_shift/su_max 0.001
_refine_ls_shift/su_mean 0.000
_refine_ls_structure_factor_coef Fsqd
_refine_ls_weighting_details 'w=1/[\s^2^(Fo^2^)+(0.1193P)^2^] where P=(Fo^2^+2Fc^2^)/3'
_refine_ls_weighting_scheme calc
_refine_ls_wR_factor_gt 0.1547
_refine_ls_wR_factor_ref 0.1632
_reflns_Friedel_coverage 0.687
_reflns_Friedel_fraction_full 0.999
_reflns_Friedel_fraction_max 0.977
_reflns_number_gt 3485
_reflns_number_total 4330
_reflns_threshold_expression 'I > 2\s(I)'
_cod_data_source_file d3ce00917c2.cif
_cod_data_source_block MHOF-PO4-1
_cod_depositor_comments 'Adding full bibliography for 7247568--7247569.cif.'
_cod_original_cell_volume 52420.3(8)
_cod_database_code 7247569
_shelx_shelxl_version_number 2017/1
_shelx_space_group_comment
;
The symmetry employed for this shelxl refinement is uniquely defined
by the following loop, which should always be used as a source of
symmetry information in preference to the above space-group names.
They are only intended as comments.
;

loop_
_space_group_symop_operation_xyz
'x, y, z'
'-y+1/4, x+1/4, z+1/4'
'-x, -y, z'
'y+1/4, -x+1/4, z+1/4'
'x+1/4, -z+1/4, y+1/4'
'x, -y, -z'
'x+1/4, z+1/4, -y+1/4'
'z+1/4, y+1/4, -x+1/4'
'-x, y, -z'
'-z+1/4, y+1/4, x+1/4'
'z, x, y'
'y, z, x'
'-y, -z, x'
'z, -x, -y'
'-y, z, -x'
'-z, -x, y'
'-z, x, -y'
'y, -z, -x'
'y+1/4, x+1/4, -z+1/4'
'-y+1/4, -x+1/4, -z+1/4'
'-x+1/4, z+1/4, y+1/4'
'-x+1/4, -z+1/4, -y+1/4'
'z+1/4, -y+1/4, x+1/4'
'-z+1/4, -y+1/4, -x+1/4'
'x, y+1/2, z+1/2'
'-y+1/4, x+3/4, z+3/4'
'-x, -y+1/2, z+1/2'
'y+1/4, -x+3/4, z+3/4'
'x+1/4, -z+3/4, y+3/4'
'x, -y+1/2, -z+1/2'
'x+1/4, z+3/4, -y+3/4'
'z+1/4, y+3/4, -x+3/4'
'-x, y+1/2, -z+1/2'
'-z+1/4, y+3/4, x+3/4'
'z, x+1/2, y+1/2'
'y, z+1/2, x+1/2'
'-y, -z+1/2, x+1/2'
'z, -x+1/2, -y+1/2'
'-y, z+1/2, -x+1/2'
'-z, -x+1/2, y+1/2'
'-z, x+1/2, -y+1/2'
'y, -z+1/2, -x+1/2'
'y+1/4, x+3/4, -z+3/4'
'-y+1/4, -x+3/4, -z+3/4'
'-x+1/4, z+3/4, y+3/4'
'-x+1/4, -z+3/4, -y+3/4'
'z+1/4, -y+3/4, x+3/4'
'-z+1/4, -y+3/4, -x+3/4'
'x+1/2, y, z+1/2'
'-y+3/4, x+1/4, z+3/4'
'-x+1/2, -y, z+1/2'
'y+3/4, -x+1/4, z+3/4'
'x+3/4, -z+1/4, y+3/4'
'x+1/2, -y, -z+1/2'
'x+3/4, z+1/4, -y+3/4'
'z+3/4, y+1/4, -x+3/4'
'-x+1/2, y, -z+1/2'
'-z+3/4, y+1/4, x+3/4'
'z+1/2, x, y+1/2'
'y+1/2, z, x+1/2'
'-y+1/2, -z, x+1/2'
'z+1/2, -x, -y+1/2'
'-y+1/2, z, -x+1/2'
'-z+1/2, -x, y+1/2'
'-z+1/2, x, -y+1/2'
'y+1/2, -z, -x+1/2'
'y+3/4, x+1/4, -z+3/4'
'-y+3/4, -x+1/4, -z+3/4'
'-x+3/4, z+1/4, y+3/4'
'-x+3/4, -z+1/4, -y+3/4'
'z+3/4, -y+1/4, x+3/4'
'-z+3/4, -y+1/4, -x+3/4'
'x+1/2, y+1/2, z'
'-y+3/4, x+3/4, z+1/4'
'-x+1/2, -y+1/2, z'
'y+3/4, -x+3/4, z+1/4'
'x+3/4, -z+3/4, y+1/4'
'x+1/2, -y+1/2, -z'
'x+3/4, z+3/4, -y+1/4'
'z+3/4, y+3/4, -x+1/4'
'-x+1/2, y+1/2, -z'
'-z+3/4, y+3/4, x+1/4'
'z+1/2, x+1/2, y'
'y+1/2, z+1/2, x'
'-y+1/2, -z+1/2, x'
'z+1/2, -x+1/2, -y'
'-y+1/2, z+1/2, -x'
'-z+1/2, -x+1/2, y'
'-z+1/2, x+1/2, -y'
'y+1/2, -z+1/2, -x'
'y+3/4, x+3/4, -z+1/4'
'-y+3/4, -x+3/4, -z+1/4'
'-x+3/4, z+3/4, y+1/4'
'-x+3/4, -z+3/4, -y+1/4'
'z+3/4, -y+3/4, x+1/4'
'-z+3/4, -y+3/4, -x+1/4'

loop_
_atom_site_label
_atom_site_type_symbol
_atom_site_fract_x
_atom_site_fract_y
_atom_site_fract_z
_atom_site_U_iso_or_equiv
_atom_site_adp_type
_atom_site_occupancy
_atom_site_site_symmetry_order
_atom_site_calc_flag
_atom_site_refinement_flags_posn
_atom_site_refinement_flags_adp
_atom_site_refinement_flags_occupancy
_atom_site_disorder_assembly
_atom_site_disorder_group
Cu21 Cu 0.40140(2) 0.38693(2) 0.32710(2) 0.0406(3) Uani 1 1 d . . . . .
P23 P 0.33629(4) 0.33629(4) 0.33629(4) 0.0401(6) Uani 1 3 d S TU P . .
O22 O 0.36606(11) 0.34989(11) 0.31250(11) 0.0436(9) Uani 1 1 d . U . . .
O20 O 0.42069(10) 0.35547(11) 0.36380(11) 0.0416(9) Uani 1 1 d . U . . .
O24 O 0.31184(11) 0.31184(11) 0.31184(11) 0.0480(17) Uani 1 3 d S TU P . .
O2 O 0.56031(12) 0.27152(12) 0.32134(11) 0.0477(10) Uani 1 1 d . U . . .
H2 H 0.582534 0.266555 0.312819 0.057 Uiso 1 1 calc R U . . .
O1 O 0.58443(12) 0.32595(13) 0.32826(14) 0.0576(12) Uani 1 1 d . U . . .
N18 N 0.39193(13) 0.41197(13) 0.28003(14) 0.0408(11) Uani 1 1 d . U . . .
H18 H 0.391068 0.394578 0.263066 0.049 Uiso 1 1 calc R U . . .
N11 N 0.44493(14) 0.41856(13) 0.32848(15) 0.0463(12) Uani 1 1 d . U . . .
H11 H 0.437873 0.440738 0.335522 0.056 Uiso 1 1 calc R U . . .
C8 C 0.48136(16) 0.36744(17) 0.35032(15) 0.0425(13) Uani 1 1 d . U . . .
C5 C 0.49352(16) 0.29449(17) 0.34475(14) 0.0399(12) Uani 1 1 d . U . . .
H5 H 0.497683 0.270587 0.343147 0.048 Uiso 1 1 calc R U . . .
C6 C 0.45979(16) 0.30596(16) 0.35289(15) 0.0384(12) Uani 1 1 d . U . . .
C7 C 0.45320(16) 0.34321(16) 0.35597(15) 0.0412(13) Uani 1 1 d . U . . .
C4 C 0.52198(16) 0.31825(16) 0.33875(15) 0.0405(13) Uani 1 1 d . U . . .
C3 C 0.55809(18) 0.30599(17) 0.32916(17) 0.0465(14) Uani 1 1 d . U . . .
C9 C 0.51523(16) 0.35514(17) 0.34158(15) 0.0434(13) Uani 1 1 d . U . . .
H9 H 0.533208 0.371035 0.337642 0.052 Uiso 1 1 calc R U . . .
C12 C 0.45585(16) 0.42070(16) 0.29073(17) 0.0426(13) Uani 1 1 d . U . . .
H12 H 0.460169 0.398095 0.282879 0.051 Uiso 1 1 calc R U . . .
C17 C 0.42309(15) 0.43478(16) 0.27107(16) 0.0422(13) Uani 1 1 d . U . . .
H17 H 0.418567 0.457360 0.278887 0.051 Uiso 1 1 calc R U . . .
C10 C 0.47315(18) 0.40614(17) 0.35351(18) 0.0488(15) Uani 1 1 d . U . . .
H10A H 0.493465 0.418838 0.349360 0.059 Uiso 1 1 calc R U . . .
H10B H 0.466043 0.410802 0.376290 0.059 Uiso 1 1 calc R U . . .
C16 C 0.42947(18) 0.43613(19) 0.23061(17) 0.0516(15) Uani 1 1 d . U . . .
H16A H 0.432627 0.413570 0.222118 0.062 Uiso 1 1 calc R U . . .
H16B H 0.410004 0.445688 0.219620 0.062 Uiso 1 1 calc R U . . .
C19 C 0.35665(16) 0.42980(16) 0.27952(17) 0.0426(12) Uani 1 1 d . U . . .
H19A H 0.339476 0.413207 0.284074 0.051 Uiso 1 1 calc R U . . .
H19B H 0.352682 0.438565 0.257191 0.051 Uiso 1 1 calc R U . . .
C13 C 0.48794(19) 0.4431(2) 0.2822(2) 0.0577(18) Uani 1 1 d . U . . .
H13A H 0.507410 0.433822 0.293491 0.069 Uiso 1 1 calc R U . . .
H13B H 0.484463 0.465636 0.290542 0.069 Uiso 1 1 calc R U . . .
C15 C 0.4619(2) 0.4583(2) 0.2222(2) 0.0614(18) Uani 1 1 d . U . . .
H15A H 0.457733 0.481374 0.228624 0.074 Uiso 1 1 calc R U . . .
H15B H 0.465963 0.457794 0.198229 0.074 Uiso 1 1 calc R U . . .
C14 C 0.4950(2) 0.4444(2) 0.2419(2) 0.0598(18) Uani 1 1 d . U . . .
H14A H 0.500540 0.422140 0.233881 0.072 Uiso 1 1 calc R U . . .
H14B H 0.513887 0.459012 0.237441 0.072 Uiso 1 1 calc R U . . .
O3 O 0.6227(3) 0.2426(2) 0.2970(3) 0.157(4) Uani 1 1 d D U . . .
O4 O 0.3736(5) 0.3627(5) 0.2151(3) 0.231(7) Uani 1 1 d D U . . .
H41 H 0.357(2) 0.374(4) 0.205(3) 0.277 Uiso 1 1 d D U . . .
H42 H 0.389(3) 0.357(5) 0.200(2) 0.277 Uiso 1 1 d D U . . .
H32 H 0.615(4) 0.253(3) 0.2785(19) 0.277 Uiso 1 1 d D U . . .
H31 H 0.639(2) 0.229(3) 0.290(3) 0.277 Uiso 1 1 d D U . . .

loop_
_atom_site_aniso_label
_atom_site_aniso_U_11
_atom_site_aniso_U_22
_atom_site_aniso_U_33
_atom_site_aniso_U_23
_atom_site_aniso_U_13
_atom_site_aniso_U_12
Cu21 0.0393(5) 0.0394(5) 0.0432(5) 0.0053(4) 0.0040(3) 0.0034(4)
P23 0.0401(6) 0.0401(6) 0.0401(6) 0.0002(6) 0.0002(6) 0.0002(6)
O22 0.043(2) 0.044(2) 0.044(2) -0.0003(17) 0.0034(17) 0.0004(18)
O20 0.0374(19) 0.044(2) 0.043(2) 0.0094(17) 0.0058(16) 0.0063(16)
O24 0.0480(17) 0.0480(17) 0.0480(17) -0.0031(19) -0.0031(19) -0.0031(19)
O2 0.043(2) 0.055(3) 0.046(2) 0.004(2) 0.0057(19) 0.0087(19)
O1 0.047(3) 0.054(3) 0.072(3) 0.003(2) 0.008(2) 0.002(2)
N18 0.042(3) 0.037(2) 0.044(3) 0.003(2) 0.007(2) 0.004(2)
N11 0.043(3) 0.040(3) 0.056(3) -0.004(2) 0.002(2) 0.004(2)
C8 0.039(3) 0.049(3) 0.039(3) 0.002(3) -0.003(2) 0.000(2)
C5 0.045(3) 0.044(3) 0.030(3) 0.004(2) 0.000(2) 0.005(2)
C6 0.041(3) 0.042(3) 0.032(3) 0.001(2) 0.001(2) 0.001(2)
C7 0.040(3) 0.043(3) 0.041(3) 0.004(2) 0.002(2) 0.002(2)
C4 0.039(3) 0.046(3) 0.036(3) 0.006(2) -0.004(2) 0.004(2)
C3 0.047(3) 0.050(3) 0.042(3) 0.002(3) 0.003(3) 0.005(3)
C9 0.041(3) 0.052(3) 0.037(3) 0.007(3) -0.005(2) -0.003(3)
C12 0.044(3) 0.036(3) 0.047(3) 0.003(2) 0.003(3) 0.006(2)
C17 0.041(3) 0.036(3) 0.050(3) 0.007(2) 0.011(2) 0.007(2)
C10 0.050(3) 0.047(3) 0.049(3) 0.004(3) -0.001(3) 0.002(3)
C16 0.048(3) 0.057(4) 0.050(3) 0.009(3) 0.004(3) 0.010(3)
C19 0.041(3) 0.044(3) 0.043(3) -0.001(2) 0.001(2) 0.005(2)
C13 0.046(3) 0.055(4) 0.072(4) 0.015(3) 0.004(3) 0.001(3)
C15 0.059(4) 0.066(4) 0.059(4) 0.022(3) 0.021(3) 0.013(3)
C14 0.047(4) 0.061(4) 0.071(4) 0.016(3) 0.018(3) 0.009(3)
O3 0.094(5) 0.071(5) 0.307(13) -0.047(7) 0.017(8) 0.013(4)
O4 0.304(15) 0.248(14) 0.141(8) -0.082(9) 0.027(10) -0.163(12)

loop_
_atom_type_symbol
_atom_type_description
_atom_type_scat_dispersion_real
_atom_type_scat_dispersion_imag
_atom_type_scat_source
C C 0.0181 0.0091 'International Tables Vol C Tables 4.2.6.8 and 6.1.1.4'
H H 0.0000 0.0000 'International Tables Vol C Tables 4.2.6.8 and 6.1.1.4'
N N 0.0311 0.0180 'International Tables Vol C Tables 4.2.6.8 and 6.1.1.4'
O O 0.0492 0.0322 'International Tables Vol C Tables 4.2.6.8 and 6.1.1.4'
P P 0.2955 0.4335 'International Tables Vol C Tables 4.2.6.8 and 6.1.1.4'
Cu Cu -1.9646 0.5888 'International Tables Vol C Tables 4.2.6.8 and 6.1.1.4'

loop_
_geom_angle_atom_site_label_1
_geom_angle_atom_site_label_2
_geom_angle_atom_site_label_3
_geom_angle
_geom_angle_site_symmetry_1
_geom_angle_site_symmetry_3
_geom_angle_publ_flag
O20 Cu21 O22 91.08(18) . . ?
O20 Cu21 N11 92.1(2) . . ?
O22 Cu21 N11 162.3(2) . . ?
O20 Cu21 N18 163.19(18) . . ?
O22 Cu21 N18 88.13(19) . . ?
N11 Cu21 N18 83.8(2) . . ?
O20 Cu21 O20 104.3(2) . 11 ?
O22 Cu21 O20 96.26(17) . 11 ?
N11 Cu21 O20 99.77(18) . 11 ?
N18 Cu21 O20 92.44(17) . 11 ?
O22 P23 O22 112.52(16) 11 12 ?
O22 P23 O22 112.52(16) 11 . ?
O22 P23 O22 112.52(16) 12 . ?
O22 P23 O24 106.22(18) 11 . ?
O22 P23 O24 106.22(18) 12 . ?
O22 P23 O24 106.22(18) . . ?
P23 O22 Cu21 124.1(3) . . ?
C7 O20 Cu21 113.0(3) . . ?
C7 O20 Cu21 120.4(3) . 12 ?
Cu21 O20 Cu21 122.51(19) . 12 ?
C3 O2 H2 109.5 . . ?
C19 N18 C17 116.0(4) . . ?
C19 N18 Cu21 112.1(4) . . ?
C17 N18 Cu21 109.0(4) . . ?
C19 N18 H18 106.4 . . ?
C17 N18 H18 106.4 . . ?
Cu21 N18 H18 106.4 . . ?
C12 N11 C10 115.1(5) . . ?
C12 N11 Cu21 103.4(4) . . ?
C10 N11 Cu21 114.0(4) . . ?
C12 N11 H11 108.0 . . ?
C10 N11 H11 108.0 . . ?
Cu21 N11 H11 108.0 . . ?
C9 C8 C7 120.4(6) . . ?
C9 C8 C10 122.1(6) . . ?
C7 C8 C10 117.5(6) . . ?
C6 C5 C4 122.4(6) . . ?
C6 C5 H5 118.8 . . ?
C4 C5 H5 118.8 . . ?
C5 C6 C7 119.1(6) . . ?
C5 C6 C19 120.2(5) . 12 ?
C7 C6 C19 120.6(5) . 12 ?
O20 C7 C8 119.7(5) . . ?
O20 C7 C6 120.9(5) . . ?
C8 C7 C6 119.4(6) . . ?
C5 C4 C9 118.2(6) . . ?
C5 C4 C3 122.5(6) . . ?
C9 C4 C3 119.3(6) . . ?
O1 C3 O2 122.1(6) . . ?
O1 C3 C4 123.4(6) . . ?
O2 C3 C4 114.5(6) . . ?
C8 C9 C4 120.5(6) . . ?
C8 C9 H9 119.8 . . ?
C4 C9 H9 119.8 . . ?
N11 C12 C13 117.2(6) . . ?
N11 C12 C17 105.0(5) . . ?
C13 C12 C17 110.4(5) . . ?
N11 C12 H12 108.0 . . ?
C13 C12 H12 108.0 . . ?
C17 C12 H12 108.0 . . ?
N18 C17 C12 108.9(5) . . ?
N18 C17 C16 111.4(5) . . ?
C12 C17 C16 111.3(5) . . ?
N18 C17 H17 108.4 . . ?
C12 C17 H17 108.4 . . ?
C16 C17 H17 108.4 . . ?
C8 C10 N11 113.7(5) . . ?
C8 C10 H10A 108.8 . . ?
N11 C10 H10A 108.8 . . ?
C8 C10 H10B 108.8 . . ?
N11 C10 H10B 108.8 . . ?
H10A C10 H10B 107.7 . . ?
C15 C16 C17 110.6(6) . . ?
C15 C16 H16A 109.5 . . ?
C17 C16 H16A 109.5 . . ?
C15 C16 H16B 109.5 . . ?
C17 C16 H16B 109.5 . . ?
H16A C16 H16B 108.1 . . ?
N18 C19 C6 114.3(5) . 11 ?
N18 C19 H19A 108.7 . . ?
C6 C19 H19A 108.7 11 . ?
N18 C19 H19B 108.7 . . ?
C6 C19 H19B 108.7 11 . ?
H19A C19 H19B 107.6 . . ?
C12 C13 C14 111.4(6) . . ?
C12 C13 H13A 109.3 . . ?
C14 C13 H13A 109.3 . . ?
C12 C13 H13B 109.3 . . ?
C14 C13 H13B 109.3 . . ?
H13A C13 H13B 108.0 . . ?
C16 C15 C14 111.3(6) . . ?
C16 C15 H15A 109.4 . . ?
C14 C15 H15A 109.4 . . ?
C16 C15 H15B 109.4 . . ?
C14 C15 H15B 109.4 . . ?
H15A C15 H15B 108.0 . . ?
C13 C14 C15 110.3(6) . . ?
C13 C14 H14A 109.6 . . ?
C15 C14 H14A 109.6 . . ?
C13 C14 H14B 109.6 . . ?
C15 C14 H14B 109.6 . . ?
H14A C14 H14B 108.1 . . ?
H32 O3 H31 107(3) . . ?
H41 O4 H42 111(3) . . ?

loop_
_geom_bond_atom_site_label_1
_geom_bond_atom_site_label_2
_geom_bond_distance
_geom_bond_site_symmetry_2
_geom_bond_publ_flag
Cu21 O20 1.948(4) . ?
Cu21 O22 1.992(4) . ?
Cu21 N11 2.014(5) . ?
Cu21 N18 2.026(5) . ?
Cu21 O20 2.169(4) 11 ?
P23 O22 1.514(4) 11 ?
P23 O22 1.514(4) 12 ?
P23 O22 1.514(4) . ?
P23 O24 1.585(8) . ?
O20 C7 1.333(7) . ?
O2 C3 1.325(8) . ?
O2 H2 0.9100 . ?
O1 C3 1.237(8) . ?
N18 C19 1.479(7) . ?
N18 C17 1.483(7) . ?
N18 H18 0.9100 . ?
N11 C12 1.473(8) . ?
N11 C10 1.486(8) . ?
N11 H11 0.9100 . ?
C8 C9 1.388(9) . ?
C8 C7 1.406(9) . ?
C8 C10 1.485(9) . ?
C5 C6 1.368(8) . ?
C5 C4 1.406(9) . ?
C5 H5 0.9100 . ?
C6 C7 1.421(8) . ?
C6 C19 1.503(8) 12 ?
C4 C9 1.407(8) . ?
C4 C3 1.472(9) . ?
C9 H9 0.9100 . ?
C12 C13 1.498(9) . ?
C12 C17 1.524(8) . ?
C12 H12 0.9100 . ?
C17 C16 1.534(8) . ?
C17 H17 0.9100 . ?
C10 H10A 0.9100 . ?
C10 H10B 0.9100 . ?
C16 C15 1.502(9) . ?
C16 H16A 0.9100 . ?
C16 H16B 0.9100 . ?
C19 H19A 0.9100 . ?
C19 H19B 0.9100 . ?
C13 C14 1.531(10) . ?
C13 H13A 0.9100 . ?
C13 H13B 0.9100 . ?
C15 C14 1.534(10) . ?
C15 H15A 0.9100 . ?
C15 H15B 0.9100 . ?
C14 H14A 0.9100 . ?
C14 H14B 0.9100 . ?
O3 H32 0.851(3) . ?
O3 H31 0.850(3) . ?
O4 H41 0.850(3) . ?
O4 H42 0.850(3) . ?
